data_7703993
loop_
_publ_author_name
'Wallach, C.'
'Mayer, K.'
'Henneberger, T.'
'Klein, W.'
'F\"assler, T F'

_publ_section_title
;
 Intermediates and products of the reaction of Zn(ii) organyls with tetrel
 element Zintl ions: cluster extension versus complexation.
;
_journal_issue 19
_journal_name_full 'Dalton transactions (Cambridge, England : 2003)'
_journal_page_first 6191
_journal_page_last 6198
_journal_paper_doi 10.1039/d0dt01096k
_journal_volume 49
_journal_year 2020
_chemical_formula_moiety '3(C18 H36 K N2 O6), C2 H5 Ge9 Zn, 7.4(H3 N)'
_chemical_formula_sum 'C56 H135.22 Ge9 K3 N13.4 O18 Zn'
_chemical_formula_weight 2120.64
_space_group_crystal_system triclinic
_space_group_IT_number 2
_space_group_name_Hall '-P 1'
_space_group_name_H-M_alt 'P -1'
_atom_sites_solution_hydrogens mixed
_atom_sites_solution_primary direct
_atom_sites_solution_secondary difmap
_audit_creation_method SHELXL-2014/7
_audit_update_record
;
2020-02-05 deposited with the CCDC.	2020-04-03 downloaded from the CCDC.
;
_cell_angle_alpha 97.552(3)
_cell_angle_beta 91.645(3)
_cell_angle_gamma 117.312(3)
_cell_formula_units_Z 2
_cell_length_a 14.6139(7)
_cell_length_b 14.9181(6)
_cell_length_c 23.6002(8)
_cell_measurement_reflns_used 116757
_cell_measurement_temperature 150(2)
_cell_measurement_theta_max 30.84
_cell_measurement_theta_min 2.145
_cell_volume 4508.7(3)
_computing_cell_refinement 'STOE X-AREA 1.76'
_computing_data_collection 'STOE X-AREA 1.76'
_computing_data_reduction 'STOE X-AREA 1.76'
_computing_molecular_graphics 'DIAMOND 3.2k'
_computing_structure_refinement SHELXL-2014/7
_computing_structure_solution SHELXS-97
_diffrn_ambient_temperature 150(2)
_diffrn_detector Pilatus300K
_diffrn_detector_area_resol_mean 5.81
_diffrn_measured_fraction_theta_full 0.999
_diffrn_measured_fraction_theta_max 0.999
_diffrn_measurement_device_type 'STOE StadiVari'
_diffrn_measurement_method '\w scans'
_diffrn_radiation_collimation '0.6 mm diameter'
_diffrn_radiation_monochromator 'Graded multilayer mirror'
_diffrn_radiation_type 'Mo K\a'
_diffrn_radiation_wavelength 0.71073
_diffrn_reflns_av_R_equivalents 0.0891
_diffrn_reflns_av_unetI/netI 0.0574
_diffrn_reflns_Laue_measured_fraction_full 0.999
_diffrn_reflns_Laue_measured_fraction_max 0.999
_diffrn_reflns_limit_h_max 18
_diffrn_reflns_limit_h_min -18
_diffrn_reflns_limit_k_max 18
_diffrn_reflns_limit_k_min -18
_diffrn_reflns_limit_l_max 29
_diffrn_reflns_limit_l_min -29
_diffrn_reflns_number 93046
_diffrn_reflns_point_group_measured_fraction_full 0.999
_diffrn_reflns_point_group_measured_fraction_max 0.999
_diffrn_reflns_theta_full 25.242
_diffrn_reflns_theta_max 26.000
_diffrn_reflns_theta_min 2.145
_diffrn_source 'Genix 3D HF Mo'
_diffrn_source_current 1.000
_diffrn_source_power 0.050
_diffrn_source_voltage 50
_exptl_absorpt_coefficient_mu 3.416
_exptl_absorpt_correction_T_max 1.000
_exptl_absorpt_correction_T_min 0.852
_exptl_absorpt_correction_type empirical
_exptl_absorpt_process_details 'STOE X-AREA 1.76'
_exptl_crystal_colour orange
_exptl_crystal_density_diffrn 1.562
_exptl_crystal_description block
_exptl_crystal_F_000 2168
_exptl_crystal_recrystallization_method 'Re-crystallisation from solvent: Ammonia'
_exptl_crystal_size_max 0.1
_exptl_crystal_size_mid 0.1
_exptl_crystal_size_min 0.05
_refine_diff_density_max 1.012
_refine_diff_density_min -0.880
_refine_diff_density_rms 0.121
_refine_ls_extinction_method none
_refine_ls_goodness_of_fit_ref 1.022
_refine_ls_hydrogen_treatment constr
_refine_ls_matrix_type full
_refine_ls_number_parameters 913
_refine_ls_number_reflns 17700
_refine_ls_number_restraints 0
_refine_ls_restrained_S_all 1.022
_refine_ls_R_factor_all 0.0793
_refine_ls_R_factor_gt 0.0509
_refine_ls_shift/su_max 0.000
_refine_ls_shift/su_mean 0.000
_refine_ls_structure_factor_coef Fsqd
_refine_ls_weighting_details 'w=1/[\s^2^(Fo^2^)+(0.0713P)^2^+5.8522P] where P=(Fo^2^+2Fc^2^)/3'
_refine_ls_weighting_scheme calc
_refine_ls_wR_factor_gt 0.1210
_refine_ls_wR_factor_ref 0.1374
_reflns_number_gt 12811
_reflns_number_total 17700
_reflns_threshold_expression 'I > 2\s(I)'
_cod_data_source_file d0dt01096k2.cif
_cod_data_source_block KM-547
_cod_depositor_comments 'Adding full bibliography for 7703988--7703995.cif.'
_cod_original_formula_sum 'C56 H135.22 Ge9 K3 N13.40 O18 Zn'
_cod_database_code 7703993
_shelx_shelxl_version_number 2014/7
_shelx_space_group_comment
;
The symmetry employed for this shelxl refinement is uniquely defined
by the following loop, which should always be used as a source of
symmetry information in preference to the above space-group names.
They are only intended as comments.
;

loop_
_space_group_symop_operation_xyz
'x, y, z'
'-x, -y, -z'

loop_
_atom_site_label
_atom_site_type_symbol
_atom_site_fract_x
_atom_site_fract_y
_atom_site_fract_z
_atom_site_U_iso_or_equiv
_atom_site_adp_type
_atom_site_occupancy
_atom_site_site_symmetry_order
_atom_site_calc_flag
_atom_site_refinement_flags_posn
_atom_site_refinement_flags_adp
_atom_site_refinement_flags_occupancy
_atom_site_disorder_assembly
_atom_site_disorder_group
Ge1 Ge 0.44112(4) 0.25973(4) 0.22815(2) 0.03376(14) Uani 1 1 d . . . . .
Ge2 Ge 0.26510(5) 0.28455(4) 0.23209(2) 0.03222(13) Uani 1 1 d . . . . .
Ge3 Ge 0.14437(4) 0.07993(4) 0.18197(2) 0.03291(13) Uani 1 1 d . . . . .
Ge4 Ge 0.32395(5) 0.05867(4) 0.17824(2) 0.03274(13) Uani 1 1 d . . . . .
Ge5 Ge 0.40276(5) 0.11214(4) 0.28369(2) 0.03396(14) Uani 1 1 d . . . . .
Ge6 Ge 0.36037(4) 0.27392(4) 0.32214(2) 0.03205(13) Uani 1 1 d . . . . .
Ge7 Ge 0.14824(4) 0.14705(4) 0.28800(2) 0.03369(14) Uani 1 1 d . . . . .
Ge8 Ge 0.18904(5) -0.01944(4) 0.24813(2) 0.03380(14) Uani 1 1 d . . . . .
Ge9 Ge 0.25675(5) 0.09182(5) 0.34802(2) 0.03891(15) Uani 1 1 d . . . . .
Zn Zn 0.30514(5) 0.20452(5) 0.13756(2) 0.03902(16) Uani 1 1 d . . . . .
C1 C 0.3211(5) 0.2591(4) 0.0627(2) 0.0392(13) Uani 1 1 d . . . . .
H1A H 0.3689 0.2409 0.0411 0.047 Uiso 1 1 calc R U . . .
H1B H 0.2530 0.2253 0.0396 0.047 Uiso 1 1 calc R U . . .
C2 C 0.3620(5) 0.3738(4) 0.0702(2) 0.0537(17) Uani 1 1 d . . . . .
H2A H 0.3693 0.3955 0.0324 0.081 Uiso 1 1 calc R U . . .
H2B H 0.4296 0.4080 0.0930 0.081 Uiso 1 1 calc R U . . .
H2C H 0.3135 0.3922 0.0900 0.081 Uiso 1 1 calc R U . . .
K1 K 0.63467(9) 0.76811(8) 0.25239(4) 0.0309(2) Uani 1 1 d . . . . .
N1 N 0.4277(3) 0.7028(3) 0.19031(17) 0.0328(10) Uani 1 1 d . . . . .
N2 N 0.8390(4) 0.8313(3) 0.31535(19) 0.0382(10) Uani 1 1 d . . . . .
O1 O 0.4591(3) 0.6082(3) 0.28533(14) 0.0353(8) Uani 1 1 d . . . . .
O2 O 0.6439(3) 0.6891(3) 0.35806(15) 0.0368(8) Uani 1 1 d . . . . .
O3 O 0.5483(3) 0.9046(2) 0.26191(15) 0.0349(8) Uani 1 1 d . . . . .
O4 O 0.7594(3) 0.9752(2) 0.29970(14) 0.0339(8) Uani 1 1 d . . . . .
O5 O 0.6135(3) 0.7360(3) 0.12952(14) 0.0376(8) Uani 1 1 d . . . . .
O6 O 0.7912(3) 0.7500(3) 0.19140(15) 0.0417(9) Uani 1 1 d . . . . .
C3 C 0.3584(5) 0.5986(4) 0.2007(2) 0.0419(13) Uani 1 1 d . . . . .
H3A H 0.3790 0.5508 0.1786 0.050 Uiso 1 1 calc R U . . .
H3B H 0.2871 0.5799 0.1853 0.050 Uiso 1 1 calc R U . . .
C4 C 0.3568(4) 0.5831(4) 0.2620(2) 0.0379(12) Uani 1 1 d . . . . .
H4A H 0.3321 0.6271 0.2845 0.045 Uiso 1 1 calc R U . . .
H4B H 0.3086 0.5110 0.2645 0.045 Uiso 1 1 calc R U . . .
C5 C 0.4600(4) 0.5866(4) 0.3427(2) 0.0407(13) Uani 1 1 d . . . . .
H5A H 0.4022 0.5183 0.3448 0.049 Uiso 1 1 calc R U . . .
H5B H 0.4510 0.6381 0.3696 0.049 Uiso 1 1 calc R U . . .
C6 C 0.5593(4) 0.5891(4) 0.3588(2) 0.0387(13) Uani 1 1 d . . . . .
H6A H 0.5593 0.5712 0.3977 0.046 Uiso 1 1 calc R U . . .
H6B H 0.5682 0.5380 0.3315 0.046 Uiso 1 1 calc R U . . .
C7 C 0.7407(5) 0.6932(5) 0.3731(3) 0.0472(15) Uani 1 1 d . . . . .
H7A H 0.7511 0.6437 0.3453 0.057 Uiso 1 1 calc R U . . .
H7B H 0.7420 0.6750 0.4118 0.057 Uiso 1 1 calc R U . . .
C8 C 0.8261(5) 0.8007(5) 0.3723(2) 0.0464(14) Uani 1 1 d . . . . .
H8A H 0.8113 0.8494 0.3981 0.056 Uiso 1 1 calc R U . . .
H8B H 0.8922 0.8061 0.3881 0.056 Uiso 1 1 calc R U . . .
C9 C 0.3877(4) 0.7733(4) 0.2139(2) 0.0364(12) Uani 1 1 d . . . . .
H9A H 0.3648 0.7581 0.2522 0.044 Uiso 1 1 calc R U . . .
H9B H 0.3263 0.7605 0.1885 0.044 Uiso 1 1 calc R U . . .
C10 C 0.4653(4) 0.8841(4) 0.2197(2) 0.0373(12) Uani 1 1 d . . . . .
H10A H 0.4926 0.8997 0.1823 0.045 Uiso 1 1 calc R U . . .
H10B H 0.4323 0.9274 0.2318 0.045 Uiso 1 1 calc R U . . .
C11 C 0.6239(4) 1.0103(4) 0.2685(2) 0.0401(13) Uani 1 1 d . . . . .
H11A H 0.5904 1.0541 0.2783 0.048 Uiso 1 1 calc R U . . .
H11B H 0.6553 1.0255 0.2321 0.048 Uiso 1 1 calc R U . . .
C12 C 0.7058(5) 1.0319(4) 0.3154(2) 0.0411(13) Uani 1 1 d . . . . .
H12A H 0.7551 1.1058 0.3225 0.049 Uiso 1 1 calc R U . . .
H12B H 0.6736 1.0132 0.3513 0.049 Uiso 1 1 calc R U . . .
C13 C 0.8443(4) 1.0008(4) 0.3419(2) 0.0404(13) Uani 1 1 d . . . . .
H13A H 0.8177 0.9825 0.3790 0.048 Uiso 1 1 calc R U . . .
H13B H 0.8912 1.0753 0.3476 0.048 Uiso 1 1 calc R U . . .
C14 C 0.9033(4) 0.9438(4) 0.3222(2) 0.0429(13) Uani 1 1 d . . . . .
H14A H 0.9296 0.9624 0.2850 0.051 Uiso 1 1 calc R U . . .
H14B H 0.9638 0.9652 0.3505 0.051 Uiso 1 1 calc R U . . .
C15 C 0.4360(5) 0.7033(4) 0.1288(2) 0.0394(13) Uani 1 1 d . . . . .
H15A H 0.4588 0.7738 0.1212 0.047 Uiso 1 1 calc R U . . .
H15B H 0.3665 0.6594 0.1079 0.047 Uiso 1 1 calc R U . . .
C16 C 0.5103(5) 0.6664(4) 0.1054(2) 0.0424(13) Uani 1 1 d . . . . .
H16A H 0.4910 0.5977 0.1149 0.051 Uiso 1 1 calc R U . . .
H16B H 0.5060 0.6611 0.0630 0.051 Uiso 1 1 calc R U . . .
C17 C 0.6854(5) 0.7077(5) 0.1038(2) 0.0442(14) Uani 1 1 d . . . . .
H17A H 0.6865 0.7164 0.0629 0.053 Uiso 1 1 calc R U . . .
H17B H 0.6639 0.6349 0.1055 0.053 Uiso 1 1 calc R U . . .
C18 C 0.7899(5) 0.7720(5) 0.1342(2) 0.0451(14) Uani 1 1 d . . . . .
H18A H 0.8411 0.7582 0.1134 0.054 Uiso 1 1 calc R U . . .
H18B H 0.8089 0.8452 0.1356 0.054 Uiso 1 1 calc R U . . .
C19 C 0.8944(4) 0.7944(5) 0.2192(2) 0.0453(14) Uani 1 1 d . . . . .
H19A H 0.9313 0.8682 0.2165 0.054 Uiso 1 1 calc R U . . .
H19B H 0.9327 0.7611 0.1997 0.054 Uiso 1 1 calc R U . . .
C20 C 0.8905(5) 0.7808(4) 0.2807(2) 0.0449(14) Uani 1 1 d . . . . .
H20A H 0.8538 0.7067 0.2824 0.054 Uiso 1 1 calc R U . . .
H20B H 0.9622 0.8077 0.2985 0.054 Uiso 1 1 calc R U . . .
N7 N 0.5798(5) 0.5322(4) 0.2015(2) 0.0682(17) Uani 1 1 d . . . . .
H7C H 0.5875 0.5266 0.1633 0.102 Uiso 1 1 calc R U . . .
H7D H 0.5133 0.4895 0.2070 0.102 Uiso 1 1 calc R U . . .
H7E H 0.6234 0.5151 0.2201 0.102 Uiso 1 1 calc R U . . .
K2 K 0.83368(8) 0.26846(8) 0.04831(4) 0.0284(2) Uani 1 1 d . . . . .
N3 N 0.7485(3) 0.4206(3) 0.07938(16) 0.0299(9) Uani 1 1 d . . . . .
N4 N 0.9147(3) 0.1192(3) 0.01611(16) 0.0314(9) Uani 1 1 d . . . . .
O7 O 0.8118(3) 0.3821(3) -0.03541(14) 0.0335(8) Uani 1 1 d . . . . .
O8 O 0.9241(3) 0.2692(3) -0.05837(13) 0.0321(8) Uani 1 1 d . . . . .
O9 O 0.9368(3) 0.4368(3) 0.13887(13) 0.0316(8) Uani 1 1 d . . . . .
O10 O 0.9928(3) 0.2768(2) 0.12003(13) 0.0310(8) Uani 1 1 d . . . . .
O11 O 0.6415(3) 0.2030(3) 0.09283(15) 0.0364(8) Uani 1 1 d . . . . .
O12 O 0.7031(3) 0.0568(3) 0.04803(14) 0.0375(9) Uani 1 1 d . . . . .
C21 C 0.7226(4) 0.4492(4) 0.0261(2) 0.0369(12) Uani 1 1 d . . . . .
H21A H 0.7118 0.5100 0.0362 0.044 Uiso 1 1 calc R U . . .
H21B H 0.6565 0.3926 0.0067 0.044 Uiso 1 1 calc R U . . .
C22 C 0.8043(4) 0.4728(4) -0.0155(2) 0.0346(12) Uani 1 1 d . . . . .
H22A H 0.7855 0.4980 -0.0484 0.041 Uiso 1 1 calc R U . . .
H22B H 0.8719 0.5268 0.0038 0.041 Uiso 1 1 calc R U . . .
C23 C 0.8823(4) 0.3999(4) -0.0783(2) 0.0377(13) Uani 1 1 d . . . . .
H23A H 0.9527 0.4515 -0.0613 0.045 Uiso 1 1 calc R U . . .
H23B H 0.8612 0.4270 -0.1095 0.045 Uiso 1 1 calc R U . . .
C24 C 0.8835(4) 0.3015(4) -0.1026(2) 0.0354(12) Uani 1 1 d . . . . .
H24A H 0.8123 0.2482 -0.1172 0.042 Uiso 1 1 calc R U . . .
H24B H 0.9270 0.3125 -0.1350 0.042 Uiso 1 1 calc R U . . .
C25 C 0.9203(4) 0.1724(4) -0.0799(2) 0.0355(12) Uani 1 1 d . . . . .
H25A H 0.9561 0.1778 -0.1153 0.043 Uiso 1 1 calc R U . . .
H25B H 0.8474 0.1192 -0.0897 0.043 Uiso 1 1 calc R U . . .
C26 C 0.9716(5) 0.1433(4) -0.0353(2) 0.0378(12) Uani 1 1 d . . . . .
H26A H 0.9787 0.0830 -0.0526 0.045 Uiso 1 1 calc R U . . .
H26B H 1.0420 0.2003 -0.0233 0.045 Uiso 1 1 calc R U . . .
C27 C 0.8278(4) 0.5116(4) 0.1178(2) 0.0343(12) Uani 1 1 d . . . . .
H27A H 0.7948 0.5516 0.1359 0.041 Uiso 1 1 calc R U . . .
H27B H 0.8808 0.5552 0.0946 0.041 Uiso 1 1 calc R U . . .
C28 C 0.8802(4) 0.4856(4) 0.1643(2) 0.0366(12) Uani 1 1 d . . . . .
H28A H 0.9279 0.5487 0.1907 0.044 Uiso 1 1 calc R U . . .
H28B H 0.8277 0.4395 0.1868 0.044 Uiso 1 1 calc R U . . .
C29 C 0.9924(4) 0.4169(4) 0.1818(2) 0.0349(12) Uani 1 1 d . . . . .
H29A H 0.9428 0.3686 0.2047 0.042 Uiso 1 1 calc R U . . .
H29B H 1.0373 0.4813 0.2081 0.042 Uiso 1 1 calc R U . . .
C30 C 1.0574(4) 0.3724(4) 0.1555(2) 0.0335(12) Uani 1 1 d . . . . .
H30A H 1.1066 0.4200 0.1322 0.040 Uiso 1 1 calc R U . . .
H30B H 1.0979 0.3624 0.1862 0.040 Uiso 1 1 calc R U . . .
C31 C 1.0555(4) 0.2357(4) 0.0933(2) 0.0389(13) Uani 1 1 d . . . . .
H31A H 1.1059 0.2365 0.1225 0.047 Uiso 1 1 calc R U . . .
H31B H 1.0943 0.2778 0.0646 0.047 Uiso 1 1 calc R U . . .
C32 C 0.9857(5) 0.1277(4) 0.0643(2) 0.0401(13) Uani 1 1 d . . . . .
H32A H 1.0291 0.0963 0.0499 0.048 Uiso 1 1 calc R U . . .
H32B H 0.9444 0.0880 0.0931 0.048 Uiso 1 1 calc R U . . .
C33 C 0.6530(4) 0.3698(4) 0.1079(2) 0.0351(12) Uani 1 1 d . . . . .
H33A H 0.6119 0.4067 0.1051 0.042 Uiso 1 1 calc R U . . .
H33B H 0.6724 0.3747 0.1491 0.042 Uiso 1 1 calc R U . . .
C34 C 0.5870(4) 0.2596(4) 0.0827(2) 0.0378(12) Uani 1 1 d . . . . .
H34A H 0.5211 0.2319 0.1006 0.045 Uiso 1 1 calc R U . . .
H34B H 0.5706 0.2530 0.0409 0.045 Uiso 1 1 calc R U . . .
C35 C 0.5718(4) 0.0951(4) 0.0838(2) 0.0436(14) Uani 1 1 d . . . . .
H35A H 0.5352 0.0732 0.0447 0.052 Uiso 1 1 calc R U . . .
H35B H 0.5196 0.0797 0.1119 0.052 Uiso 1 1 calc R U . . .
C36 C 0.6327(5) 0.0390(4) 0.0913(2) 0.0430(14) Uani 1 1 d . . . . .
H36A H 0.6717 0.0632 0.1299 0.052 Uiso 1 1 calc R U . . .
H36B H 0.5853 -0.0351 0.0879 0.052 Uiso 1 1 calc R U . . .
C37 C 0.7505(5) -0.0078(4) 0.0476(2) 0.0456(14) Uani 1 1 d . . . . .
H37A H 0.6970 -0.0803 0.0386 0.055 Uiso 1 1 calc R U . . .
H37B H 0.7866 0.0033 0.0860 0.055 Uiso 1 1 calc R U . . .
C38 C 0.8269(4) 0.0154(4) 0.0033(2) 0.0370(12) Uani 1 1 d . . . . .
H38A H 0.8539 -0.0348 0.0007 0.044 Uiso 1 1 calc R U . . .
H38B H 0.7905 0.0069 -0.0346 0.044 Uiso 1 1 calc R U . . .
N8 N 0.6310(4) 0.1296(3) -0.0619(2) 0.0453(12) Uani 1 1 d . . . . .
H8C H 0.6468 0.1048 -0.0319 0.068 Uiso 1 1 d R U . . .
H8D H 0.6756 0.1974 -0.0589 0.068 Uiso 1 1 d R U . . .
H8E H 0.6366 0.0957 -0.0955 0.068 Uiso 1 1 d R U . . .
K3 K 0.24054(9) 0.65845(8) 0.44593(4) 0.0320(2) Uani 1 1 d . . . . .
N5 N 0.0698(3) 0.6207(3) 0.35713(17) 0.0340(10) Uani 1 1 d . . . . .
N6 N 0.4070(4) 0.6956(4) 0.53453(18) 0.0439(11) Uani 1 1 d . . . . .
O13 O 0.0688(3) 0.6871(3) 0.47864(14) 0.0385(9) Uani 1 1 d . . . . .
O14 O 0.2064(3) 0.6804(3) 0.56417(14) 0.0411(9) Uani 1 1 d . . . . .
O15 O 0.1233(3) 0.4604(3) 0.38200(13) 0.0330(8) Uani 1 1 d . . . . .
O16 O 0.3077(3) 0.5089(3) 0.44903(14) 0.0354(8) Uani 1 1 d . . . . .
O17 O 0.2869(3) 0.7781(3) 0.35631(15) 0.0415(9) Uani 1 1 d . . . . .
O18 O 0.4324(3) 0.8367(3) 0.45327(17) 0.0541(11) Uani 1 1 d . . . . .
C39 C 0.0043(5) 0.6645(5) 0.3813(2) 0.0404(13) Uani 1 1 d . . . . .
H39A H -0.0603 0.6368 0.3553 0.048 Uiso 1 1 calc R U . . .
H39B H 0.0410 0.7395 0.3823 0.048 Uiso 1 1 calc R U . . .
C40 C -0.0235(5) 0.6433(5) 0.4406(2) 0.0420(13) Uani 1 1 d . . . . .
H40A H -0.0689 0.6733 0.4536 0.050 Uiso 1 1 calc R U . . .
H40B H -0.0614 0.5686 0.4404 0.050 Uiso 1 1 calc R U . . .
C41 C 0.0457(5) 0.6742(5) 0.5360(2) 0.0462(14) Uani 1 1 d . . . . .
H41A H 0.0109 0.6005 0.5387 0.055 Uiso 1 1 calc R U . . .
H41B H -0.0019 0.7024 0.5471 0.055 Uiso 1 1 calc R U . . .
C42 C 0.1425(5) 0.7275(5) 0.5759(2) 0.0449(14) Uani 1 1 d . . . . .
H42A H 0.1799 0.8002 0.5713 0.054 Uiso 1 1 calc R U . . .
H42B H 0.1251 0.7245 0.6161 0.054 Uiso 1 1 calc R U . . .
C43 C 0.2955(5) 0.7255(5) 0.6046(2) 0.0536(17) Uani 1 1 d . . . . .
H43A H 0.2744 0.7158 0.6437 0.064 Uiso 1 1 calc R U . . .
H43B H 0.3341 0.7998 0.6038 0.064 Uiso 1 1 calc R U . . .
C44 C 0.3638(5) 0.6765(5) 0.5900(2) 0.0517(16) Uani 1 1 d . . . . .
H44A H 0.4215 0.7028 0.6208 0.062 Uiso 1 1 calc R U . . .
H44B H 0.3231 0.6018 0.5889 0.062 Uiso 1 1 calc R U . . .
C45 C 0.0064(4) 0.5102(4) 0.3388(2) 0.0378(12) Uani 1 1 d . . . . .
H45A H -0.0366 0.4985 0.3028 0.045 Uiso 1 1 calc R U . . .
H45B H -0.0410 0.4824 0.3684 0.045 Uiso 1 1 calc R U . . .
C46 C 0.0670(4) 0.4515(4) 0.3291(2) 0.0383(12) Uani 1 1 d . . . . .
H46A H 0.0192 0.3787 0.3144 0.046 Uiso 1 1 calc R U . . .
H46B H 0.1158 0.4791 0.3000 0.046 Uiso 1 1 calc R U . . .
C47 C 0.1722(4) 0.3967(4) 0.3744(2) 0.0327(11) Uani 1 1 d . . . . .
H47A H 0.2203 0.4175 0.3444 0.039 Uiso 1 1 calc R U . . .
H47B H 0.1193 0.3248 0.3617 0.039 Uiso 1 1 calc R U . . .
C48 C 0.2306(4) 0.4053(4) 0.4295(2) 0.0368(12) Uani 1 1 d . . . . .
H48A H 0.1819 0.3815 0.4590 0.044 Uiso 1 1 calc R U . . .
H48B H 0.2643 0.3608 0.4238 0.044 Uiso 1 1 calc R U . . .
C49 C 0.3700(5) 0.5163(5) 0.4984(2) 0.0456(14) Uani 1 1 d . . . . .
H49A H 0.4042 0.4729 0.4894 0.055 Uiso 1 1 calc R U . . .
H49B H 0.3259 0.4913 0.5298 0.055 Uiso 1 1 calc R U . . .
C50 C 0.4496(5) 0.6238(5) 0.5176(2) 0.0493(15) Uani 1 1 d . . . . .
H50A H 0.4938 0.6475 0.4861 0.059 Uiso 1 1 calc R U . . .
H50B H 0.4944 0.6263 0.5507 0.059 Uiso 1 1 calc R U . . .
C51 C 0.1181(4) 0.6702(4) 0.3081(2) 0.0384(13) Uani 1 1 d . . . . .
H51A H 0.0638 0.6697 0.2818 0.046 Uiso 1 1 calc R U . . .
H51B H 0.1474 0.6293 0.2867 0.046 Uiso 1 1 calc R U . . .
C52 C 0.2021(5) 0.7782(5) 0.3246(2) 0.0472(15) Uani 1 1 d . . . . .
H52A H 0.2254 0.8091 0.2897 0.057 Uiso 1 1 calc R U . . .
H52B H 0.1756 0.8193 0.3483 0.057 Uiso 1 1 calc R U . . .
C53 C 0.3684(5) 0.8802(4) 0.3734(3) 0.0493(15) Uani 1 1 d . . . . .
H53A H 0.3441 0.9195 0.4004 0.059 Uiso 1 1 calc R U . . .
H53B H 0.3884 0.9146 0.3393 0.059 Uiso 1 1 calc R U . . .
C54 C 0.4587(5) 0.8782(5) 0.4014(3) 0.0559(17) Uani 1 1 d . . . . .
H54A H 0.4808 0.8359 0.3752 0.067 Uiso 1 1 calc R U . . .
H54B H 0.5171 0.9484 0.4101 0.067 Uiso 1 1 calc R U . . .
C55 C 0.5204(5) 0.8371(5) 0.4832(3) 0.0640(19) Uani 1 1 d . . . . .
H55A H 0.5795 0.9070 0.4896 0.077 Uiso 1 1 calc R U . . .
H55B H 0.5416 0.7910 0.4598 0.077 Uiso 1 1 calc R U . . .
C56 C 0.4908(6) 0.8019(5) 0.5397(3) 0.0609(18) Uani 1 1 d . . . . .
H56A H 0.5527 0.8075 0.5615 0.073 Uiso 1 1 calc R U . . .
H56B H 0.4687 0.8481 0.5622 0.073 Uiso 1 1 calc R U . . .
N9 N 0.7307(4) 0.4637(4) 0.2904(2) 0.0612(15) Uani 1 1 d . . . . .
H9C H 0.6985 0.4441 0.3224 0.092 Uiso 1 1 d R U . . .
H9D H 0.7943 0.5183 0.3008 0.092 Uiso 1 1 d R U . . .
H9E H 0.7378 0.4109 0.2706 0.092 Uiso 1 1 d R U . . .
N10 N 0.7292(4) 0.2594(4) 0.2301(2) 0.0563(14) Uani 1 1 d . . . . .
H10C H 0.7842 0.2546 0.2457 0.084 Uiso 1 1 d R U . . .
H10D H 0.7337 0.2606 0.1918 0.084 Uiso 1 1 d R U . . .
H10E H 0.6694 0.2045 0.2355 0.084 Uiso 1 1 d R U . . .
N11 N 0.9029(4) 0.1652(4) 0.2328(2) 0.0562(14) Uani 1 1 d . . . . .
H11C H 0.9470 0.1950 0.2655 0.084 Uiso 1 1 d R U . . .
H11D H 0.9396 0.1792 0.2017 0.084 Uiso 1 1 d R U . . .
H11E H 0.8684 0.0963 0.2318 0.084 Uiso 1 1 d R U . . .
N12 N 0.0735(7) 0.1502(6) 0.4612(3) 0.120(3) Uani 1 1 d . . . . .
H12C H 0.0173 0.1270 0.4815 0.181 Uiso 1 1 d R U . . .
H12D H 0.1252 0.1429 0.4792 0.181 Uiso 1 1 d R U . . .
H12E H 0.0561 0.1134 0.4251 0.181 Uiso 1 1 d R U . . .
N13 N 0.2710(13) 0.2082(16) 0.5035(6) 0.096(8) Uani 0.388(15) 1 d . . P . .
H13C H 0.2817 0.2042 0.4656 0.143 Uiso 0.388(15) 1 d R U P . .
H13D H 0.2742 0.1557 0.5176 0.143 Uiso 0.388(15) 1 d R U P . .
H13E H 0.3206 0.2688 0.5233 0.143 Uiso 0.388(15) 1 d R U P . .
N14 N 0.1665(7) 0.9501(6) 0.4844(3) 0.130(4) Uani 1 1 d . . . . .
H14C H 0.1404 0.8809 0.4781 0.195 Uiso 1 1 d R U . . .
H14D H 0.2254 0.9787 0.5090 0.195 Uiso 1 1 d R U . . .
H14E H 0.1812 0.9738 0.4505 0.195 Uiso 1 1 d R U . . .

loop_
_atom_site_aniso_label
_atom_site_aniso_U_11
_atom_site_aniso_U_22
_atom_site_aniso_U_33
_atom_site_aniso_U_23
_atom_site_aniso_U_13
_atom_site_aniso_U_12
Ge1 0.0304(3) 0.0287(3) 0.0379(3) 0.0071(2) 0.0081(2) 0.0095(2)
Ge2 0.0397(3) 0.0234(3) 0.0362(3) 0.0060(2) 0.0030(2) 0.0167(2)
Ge3 0.0374(3) 0.0266(3) 0.0347(3) 0.0045(2) -0.0004(2) 0.0153(3)
Ge4 0.0395(3) 0.0291(3) 0.0326(3) 0.0019(2) 0.0055(2) 0.0192(3)
Ge5 0.0366(3) 0.0319(3) 0.0376(3) 0.0048(2) -0.0005(2) 0.0201(3)
Ge6 0.0357(3) 0.0267(3) 0.0315(3) -0.0006(2) 0.0007(2) 0.0142(2)
Ge7 0.0319(3) 0.0312(3) 0.0387(3) 0.0058(2) 0.0098(2) 0.0150(3)
Ge8 0.0372(3) 0.0223(3) 0.0389(3) 0.0091(2) 0.0019(2) 0.0104(2)
Ge9 0.0468(4) 0.0383(3) 0.0321(3) 0.0124(2) 0.0074(3) 0.0183(3)
Zn 0.0480(4) 0.0368(4) 0.0354(3) 0.0114(3) 0.0091(3) 0.0208(3)
C1 0.043(3) 0.032(3) 0.043(3) 0.009(2) 0.006(3) 0.017(3)
C2 0.072(5) 0.035(3) 0.045(3) 0.009(3) -0.004(3) 0.017(3)
K1 0.0315(6) 0.0255(5) 0.0347(5) 0.0072(4) 0.0044(5) 0.0119(5)
N1 0.036(3) 0.024(2) 0.037(2) 0.0026(17) 0.0030(19) 0.013(2)
N2 0.036(3) 0.027(2) 0.049(3) 0.015(2) 0.004(2) 0.011(2)
O1 0.032(2) 0.036(2) 0.0371(18) 0.0131(15) 0.0080(16) 0.0133(17)
O2 0.036(2) 0.0276(19) 0.047(2) 0.0157(16) 0.0087(17) 0.0114(17)
O3 0.035(2) 0.0216(17) 0.046(2) 0.0068(15) 0.0051(16) 0.0112(16)
O4 0.034(2) 0.0245(18) 0.0391(18) 0.0016(15) 0.0005(16) 0.0110(16)
O5 0.041(2) 0.037(2) 0.0381(19) 0.0056(16) 0.0076(17) 0.0218(19)
O6 0.035(2) 0.050(2) 0.042(2) 0.0165(18) 0.0111(17) 0.0184(19)
C3 0.042(4) 0.027(3) 0.050(3) 0.002(2) 0.001(3) 0.011(3)
C4 0.030(3) 0.028(3) 0.053(3) 0.011(2) 0.011(3) 0.011(2)
C5 0.044(4) 0.033(3) 0.042(3) 0.017(2) 0.013(3) 0.012(3)
C6 0.044(3) 0.031(3) 0.042(3) 0.017(2) 0.009(3) 0.015(3)
C7 0.042(4) 0.045(3) 0.055(3) 0.025(3) 0.000(3) 0.017(3)
C8 0.043(4) 0.046(3) 0.046(3) 0.017(3) -0.006(3) 0.016(3)
C9 0.028(3) 0.037(3) 0.047(3) 0.000(2) -0.003(2) 0.019(2)
C10 0.039(3) 0.031(3) 0.043(3) 0.007(2) 0.004(2) 0.017(3)
C11 0.039(3) 0.023(3) 0.061(3) 0.010(2) 0.010(3) 0.016(2)
C12 0.047(4) 0.023(3) 0.050(3) -0.003(2) 0.009(3) 0.015(3)
C13 0.041(3) 0.031(3) 0.042(3) 0.004(2) -0.005(3) 0.012(3)
C14 0.036(3) 0.036(3) 0.051(3) 0.013(3) 0.002(3) 0.010(3)
C15 0.044(4) 0.043(3) 0.034(3) 0.006(2) 0.002(2) 0.023(3)
C16 0.044(4) 0.041(3) 0.037(3) 0.000(2) 0.001(3) 0.017(3)
C17 0.051(4) 0.054(4) 0.035(3) 0.008(3) 0.014(3) 0.030(3)
C18 0.041(4) 0.052(4) 0.046(3) 0.017(3) 0.020(3) 0.021(3)
C19 0.029(3) 0.046(3) 0.058(3) 0.013(3) 0.011(3) 0.013(3)
C20 0.036(3) 0.039(3) 0.062(4) 0.019(3) 0.007(3) 0.017(3)
N7 0.091(5) 0.057(4) 0.075(4) 0.026(3) 0.038(3) 0.044(4)
K2 0.0300(6) 0.0246(5) 0.0305(5) 0.0047(4) 0.0050(4) 0.0126(5)
N3 0.034(3) 0.031(2) 0.030(2) 0.0042(17) 0.0051(18) 0.020(2)
N4 0.038(3) 0.023(2) 0.035(2) 0.0026(17) 0.0037(19) 0.016(2)
O7 0.041(2) 0.0300(19) 0.0377(18) 0.0119(15) 0.0126(16) 0.0216(17)
O8 0.040(2) 0.0325(19) 0.0286(17) 0.0033(14) 0.0035(15) 0.0209(17)
O9 0.040(2) 0.0323(19) 0.0260(16) 0.0043(14) 0.0025(15) 0.0200(17)
O10 0.034(2) 0.0253(18) 0.0345(17) 0.0031(14) 0.0007(15) 0.0148(16)
O11 0.033(2) 0.0262(19) 0.045(2) 0.0049(15) 0.0117(16) 0.0091(16)
O12 0.043(2) 0.0290(19) 0.0401(19) 0.0093(15) 0.0160(17) 0.0149(18)
C21 0.041(3) 0.040(3) 0.037(3) 0.010(2) 0.006(2) 0.024(3)
C22 0.048(3) 0.027(3) 0.034(3) 0.009(2) 0.008(2) 0.021(3)
C23 0.045(3) 0.036(3) 0.037(3) 0.017(2) 0.017(2) 0.020(3)
C24 0.040(3) 0.036(3) 0.030(2) 0.011(2) 0.010(2) 0.016(3)
C25 0.041(3) 0.035(3) 0.034(3) 0.001(2) 0.007(2) 0.022(3)
C26 0.046(4) 0.035(3) 0.038(3) 0.005(2) 0.010(2) 0.023(3)
C27 0.043(3) 0.030(3) 0.033(3) 0.003(2) 0.004(2) 0.020(3)
C28 0.044(3) 0.030(3) 0.036(3) 0.000(2) 0.007(2) 0.019(3)
C29 0.040(3) 0.030(3) 0.033(3) 0.006(2) 0.000(2) 0.015(2)
C30 0.039(3) 0.022(3) 0.038(3) 0.005(2) -0.003(2) 0.014(2)
C31 0.038(3) 0.042(3) 0.042(3) 0.000(2) -0.002(2) 0.025(3)
C32 0.053(4) 0.037(3) 0.040(3) 0.008(2) 0.004(3) 0.029(3)
C33 0.034(3) 0.040(3) 0.036(3) 0.006(2) 0.011(2) 0.022(3)
C34 0.029(3) 0.036(3) 0.044(3) 0.008(2) 0.013(2) 0.011(2)
C35 0.040(4) 0.030(3) 0.052(3) 0.007(2) 0.019(3) 0.008(3)
C36 0.046(4) 0.030(3) 0.050(3) 0.014(2) 0.020(3) 0.012(3)
C37 0.058(4) 0.026(3) 0.057(3) 0.013(3) 0.012(3) 0.022(3)
C38 0.040(3) 0.029(3) 0.043(3) 0.004(2) 0.004(2) 0.017(3)
N8 0.046(3) 0.033(3) 0.049(3) 0.010(2) 0.005(2) 0.010(2)
K3 0.0372(7) 0.0296(6) 0.0306(5) 0.0055(4) 0.0038(5) 0.0165(5)
N5 0.039(3) 0.038(3) 0.033(2) 0.0057(18) 0.0049(19) 0.024(2)
N6 0.043(3) 0.050(3) 0.037(2) 0.004(2) 0.000(2) 0.021(3)
O13 0.042(2) 0.046(2) 0.0323(18) 0.0089(16) 0.0101(16) 0.0234(19)
O14 0.049(3) 0.044(2) 0.0331(18) 0.0002(16) 0.0011(17) 0.026(2)
O15 0.040(2) 0.0314(19) 0.0310(17) 0.0034(14) 0.0032(15) 0.0202(17)
O16 0.037(2) 0.036(2) 0.0363(18) 0.0100(15) 0.0045(16) 0.0184(18)
O17 0.051(3) 0.031(2) 0.045(2) 0.0134(16) 0.0072(18) 0.0182(19)
O18 0.047(3) 0.049(3) 0.053(2) 0.016(2) 0.005(2) 0.009(2)
C39 0.047(4) 0.050(3) 0.036(3) 0.007(2) 0.006(2) 0.032(3)
C40 0.044(4) 0.052(4) 0.040(3) 0.010(3) 0.012(3) 0.029(3)
C41 0.051(4) 0.054(4) 0.040(3) 0.013(3) 0.019(3) 0.028(3)
C42 0.054(4) 0.049(4) 0.033(3) 0.001(2) 0.007(3) 0.026(3)
C43 0.068(5) 0.064(4) 0.030(3) -0.007(3) -0.008(3) 0.036(4)
C44 0.063(4) 0.067(4) 0.035(3) 0.004(3) 0.001(3) 0.039(4)
C45 0.039(3) 0.041(3) 0.035(3) 0.004(2) 0.002(2) 0.021(3)
C46 0.040(3) 0.038(3) 0.032(3) 0.001(2) 0.000(2) 0.016(3)
C47 0.035(3) 0.026(3) 0.039(3) 0.006(2) 0.014(2) 0.014(2)
C48 0.039(3) 0.030(3) 0.049(3) 0.013(2) 0.012(3) 0.021(3)
C49 0.050(4) 0.060(4) 0.045(3) 0.013(3) 0.001(3) 0.040(3)
C50 0.043(4) 0.065(4) 0.042(3) -0.001(3) -0.007(3) 0.031(3)
C51 0.047(4) 0.047(3) 0.031(3) 0.009(2) 0.005(2) 0.029(3)
C52 0.068(4) 0.049(4) 0.040(3) 0.023(3) 0.018(3) 0.035(3)
C53 0.054(4) 0.033(3) 0.056(4) 0.014(3) 0.012(3) 0.015(3)
C54 0.056(4) 0.036(3) 0.064(4) 0.017(3) 0.012(3) 0.008(3)
C55 0.046(4) 0.054(4) 0.065(4) 0.011(3) -0.006(3) 0.001(3)
C56 0.058(5) 0.051(4) 0.058(4) 0.001(3) -0.014(3) 0.015(3)
N9 0.061(4) 0.049(3) 0.071(3) 0.010(3) 0.014(3) 0.023(3)
N10 0.067(4) 0.036(3) 0.056(3) 0.012(2) 0.004(3) 0.015(3)
N11 0.061(4) 0.055(3) 0.066(3) 0.031(3) 0.025(3) 0.032(3)
N12 0.163(9) 0.101(6) 0.112(6) 0.003(5) 0.050(6) 0.076(6)
N13 0.078(14) 0.144(19) 0.049(9) -0.018(10) 0.004(8) 0.048(13)
N14 0.186(10) 0.085(6) 0.083(5) 0.027(4) 0.045(6) 0.027(6)

loop_
_atom_type_symbol
_atom_type_description
_atom_type_scat_dispersion_real
_atom_type_scat_dispersion_imag
_atom_type_scat_source
C C 0.0033 0.0016 'International Tables Vol C Tables 4.2.6.8 and 6.1.1.4'
H H 0.0000 0.0000 'International Tables Vol C Tables 4.2.6.8 and 6.1.1.4'
N N 0.0061 0.0033 'International Tables Vol C Tables 4.2.6.8 and 6.1.1.4'
O O 0.0106 0.0060 'International Tables Vol C Tables 4.2.6.8 and 6.1.1.4'
K K 0.2009 0.2494 'International Tables Vol C Tables 4.2.6.8 and 6.1.1.4'
Zn Zn 0.2839 1.4301 'International Tables Vol C Tables 4.2.6.8 and 6.1.1.4'
Ge Ge 0.1547 1.8001 'International Tables Vol C Tables 4.2.6.8 and 6.1.1.4'

loop_
_geom_angle_atom_site_label_1
_geom_angle_atom_site_label_2
_geom_angle_atom_site_label_3
_geom_angle
_geom_angle_site_symmetry_1
_geom_angle_site_symmetry_3
_geom_angle_publ_flag
Ge5 Ge1 Ge6 66.24(2) . . ?
Ge5 Ge1 Zn 111.97(3) . . ?
Ge6 Ge1 Zn 111.31(3) . . ?
Ge5 Ge1 Ge4 57.88(2) . . ?
Ge6 Ge1 Ge4 103.98(2) . . ?
Zn Ge1 Ge4 57.86(2) . . ?
Ge5 Ge1 Ge2 103.84(2) . . ?
Ge6 Ge1 Ge2 57.43(2) . . ?
Zn Ge1 Ge2 57.42(2) . . ?
Ge4 Ge1 Ge2 90.40(2) . . ?
Ge7 Ge2 Ge6 66.70(2) . . ?
Ge7 Ge2 Zn 111.29(3) . . ?
Ge6 Ge2 Zn 112.83(3) . . ?
Ge7 Ge2 Ge1 103.87(2) . . ?
Ge6 Ge2 Ge1 57.52(2) . . ?
Zn Ge2 Ge1 58.96(2) . . ?
Ge7 Ge2 Ge3 57.00(2) . . ?
Ge6 Ge2 Ge3 103.54(2) . . ?
Zn Ge2 Ge3 57.28(2) . . ?
Ge1 Ge2 Ge3 90.06(2) . . ?
Ge8 Ge3 Ge7 68.12(2) . . ?
Ge8 Ge3 Zn 112.11(3) . . ?
Ge7 Ge3 Zn 111.18(3) . . ?
Ge8 Ge3 Ge4 57.10(2) . . ?
Ge7 Ge3 Ge4 103.45(2) . . ?
Zn Ge3 Ge4 57.93(2) . . ?
Ge8 Ge3 Ge2 104.11(2) . . ?
Ge7 Ge3 Ge2 56.61(2) . . ?
Zn Ge3 Ge2 57.55(2) . . ?
Ge4 Ge3 Ge2 88.98(2) . . ?
Ge8 Ge4 Ge5 67.36(2) . . ?
Ge8 Ge4 Zn 111.19(3) . . ?
Ge5 Ge4 Zn 112.57(3) . . ?
Ge8 Ge4 Ge1 104.69(2) . . ?
Ge5 Ge4 Ge1 57.35(2) . . ?
Zn Ge4 Ge1 59.04(2) . . ?
Ge8 Ge4 Ge3 56.77(2) . . ?
Ge5 Ge4 Ge3 103.59(2) . . ?
Zn Ge4 Ge3 57.29(2) . . ?
Ge1 Ge4 Ge3 90.56(2) . . ?
Ge1 Ge5 Ge4 64.77(2) . . ?
Ge1 Ge5 Ge9 109.61(3) . . ?
Ge4 Ge5 Ge9 108.08(3) . . ?
Ge1 Ge5 Ge6 57.095(19) . . ?
Ge4 Ge5 Ge6 102.41(2) . . ?
Ge9 Ge5 Ge6 57.57(2) . . ?
Ge1 Ge5 Ge8 101.98(2) . . ?
Ge4 Ge5 Ge8 56.07(2) . . ?
Ge9 Ge5 Ge8 56.35(2) . . ?
Ge6 Ge5 Ge8 90.70(2) . . ?
Ge2 Ge6 Ge1 65.06(2) . . ?
Ge2 Ge6 Ge9 108.19(3) . . ?
Ge1 Ge6 Ge9 108.62(3) . . ?
Ge2 Ge6 Ge5 102.49(2) . . ?
Ge1 Ge6 Ge5 56.661(19) . . ?
Ge9 Ge6 Ge5 56.92(2) . . ?
Ge2 Ge6 Ge7 56.29(2) . . ?
Ge1 Ge6 Ge7 101.90(2) . . ?
Ge9 Ge6 Ge7 56.39(2) . . ?
Ge5 Ge6 Ge7 90.47(2) . . ?
Ge2 Ge7 Ge3 66.39(2) . . ?
Ge2 Ge7 Ge9 109.97(3) . . ?
Ge3 Ge7 Ge9 108.39(3) . . ?
Ge2 Ge7 Ge6 57.01(2) . . ?
Ge3 Ge7 Ge6 103.34(2) . . ?
Ge9 Ge7 Ge6 57.61(2) . . ?
Ge2 Ge7 Ge8 102.34(2) . . ?
Ge3 Ge7 Ge8 55.779(19) . . ?
Ge9 Ge7 Ge8 56.31(2) . . ?
Ge6 Ge7 Ge8 90.20(2) . . ?
Ge3 Ge8 Ge4 66.12(2) . . ?
Ge3 Ge8 Ge9 108.42(3) . . ?
Ge4 Ge8 Ge9 108.80(3) . . ?
Ge3 Ge8 Ge5 102.59(2) . . ?
Ge4 Ge8 Ge5 56.58(2) . . ?
Ge9 Ge8 Ge5 56.61(2) . . ?
Ge3 Ge8 Ge7 56.100(19) . . ?
Ge4 Ge8 Ge7 101.42(2) . . ?
Ge9 Ge8 Ge7 56.01(2) . . ?
Ge5 Ge8 Ge7 88.64(2) . . ?
Ge7 Ge9 Ge8 67.68(2) . . ?
Ge7 Ge9 Ge5 101.60(2) . . ?
Ge8 Ge9 Ge5 67.04(2) . . ?
Ge7 Ge9 Ge6 66.00(2) . . ?
Ge8 Ge9 Ge6 101.96(2) . . ?
Ge5 Ge9 Ge6 65.51(2) . . ?
C1 Zn Ge3 132.13(17) . . ?
C1 Zn Ge2 125.19(16) . . ?
Ge3 Zn Ge2 65.17(2) . . ?
C1 Zn Ge4 137.39(16) . . ?
Ge3 Zn Ge4 64.78(2) . . ?
Ge2 Zn Ge4 97.33(2) . . ?
C1 Zn Ge1 129.97(17) . . ?
Ge3 Zn Ge1 97.41(2) . . ?
Ge2 Zn Ge1 63.62(2) . . ?
Ge4 Zn Ge1 63.10(2) . . ?
C2 C1 Zn 113.6(4) . . ?
C2 C1 H1A 108.8 . . ?
Zn C1 H1A 108.8 . . ?
C2 C1 H1B 108.8 . . ?
Zn C1 H1B 108.8 . . ?
H1A C1 H1B 107.7 . . ?
C1 C2 H2A 109.5 . . ?
C1 C2 H2B 109.5 . . ?
H2A C2 H2B 109.5 . . ?
C1 C2 H2C 109.5 . . ?
H2A C2 H2C 109.5 . . ?
H2B C2 H2C 109.5 . . ?
O1 K1 O4 133.87(11) . . ?
O1 K1 O6 126.60(11) . . ?
O4 K1 O6 94.77(11) . . ?
O1 K1 O3 93.76(11) . . ?
O4 K1 O3 60.22(10) . . ?
O6 K1 O3 135.45(11) . . ?
O1 K1 O5 106.56(11) . . ?
O4 K1 O5 112.15(10) . . ?
O6 K1 O5 60.07(11) . . ?
O3 K1 O5 93.80(10) . . ?
O1 K1 O2 58.75(10) . . ?
O4 K1 O2 95.51(10) . . ?
O6 K1 O2 104.01(11) . . ?
O3 K1 O2 113.94(10) . . ?
O5 K1 O2 148.29(11) . . ?
O1 K1 N2 118.45(11) . . ?
O4 K1 N2 60.77(11) . . ?
O6 K1 N2 61.03(12) . . ?
O3 K1 N2 119.54(12) . . ?
O5 K1 N2 119.51(12) . . ?
O2 K1 N2 60.59(11) . . ?
O1 K1 N1 60.78(11) . . ?
O4 K1 N1 119.55(11) . . ?
O6 K1 N1 119.49(11) . . ?
O3 K1 N1 60.61(11) . . ?
O5 K1 N1 61.15(11) . . ?
O2 K1 N1 118.62(11) . . ?
N2 K1 N1 179.21(12) . . ?
O1 K1 N7 61.28(13) . . ?
O4 K1 N7 157.35(14) . . ?
O6 K1 N7 65.98(13) . . ?
O3 K1 N7 142.09(14) . . ?
O5 K1 N7 69.70(12) . . ?
O2 K1 N7 78.80(12) . . ?
N2 K1 N7 98.03(15) . . ?
N1 K1 N7 81.76(14) . . ?
C15 N1 C3 110.1(4) . . ?
C15 N1 C9 110.4(4) . . ?
C3 N1 C9 109.7(4) . . ?
C15 N1 K1 110.3(3) . . ?
C3 N1 K1 107.5(3) . . ?
C9 N1 K1 108.8(3) . . ?
C8 N2 C14 109.0(4) . . ?
C8 N2 C20 110.3(4) . . ?
C14 N2 C20 109.4(4) . . ?
C8 N2 K1 110.5(3) . . ?
C14 N2 K1 110.2(3) . . ?
C20 N2 K1 107.4(3) . . ?
C5 O1 C4 111.7(4) . . ?
C5 O1 K1 119.5(3) . . ?
C4 O1 K1 121.1(3) . . ?
C7 O2 C6 111.5(4) . . ?
C7 O2 K1 114.1(3) . . ?
C6 O2 K1 112.9(3) . . ?
C11 O3 C10 109.7(4) . . ?
C11 O3 K1 113.8(3) . . ?
C10 O3 K1 117.6(3) . . ?
C12 O4 C13 111.4(4) . . ?
C12 O4 K1 115.8(3) . . ?
C13 O4 K1 118.3(3) . . ?
C17 O5 C16 110.7(4) . . ?
C17 O5 K1 114.5(3) . . ?
C16 O5 K1 112.7(3) . . ?
C18 O6 C19 112.0(4) . . ?
C18 O6 K1 112.7(3) . . ?
C19 O6 K1 119.3(3) . . ?
N1 C3 C4 115.8(4) . . ?
N1 C3 H3A 108.3 . . ?
C4 C3 H3A 108.3 . . ?
N1 C3 H3B 108.3 . . ?
C4 C3 H3B 108.3 . . ?
H3A C3 H3B 107.4 . . ?
O1 C4 C3 109.6(4) . . ?
O1 C4 H4A 109.7 . . ?
C3 C4 H4A 109.7 . . ?
O1 C4 H4B 109.7 . . ?
C3 C4 H4B 109.7 . . ?
H4A C4 H4B 108.2 . . ?
O1 C5 C6 109.0(4) . . ?
O1 C5 H5A 109.9 . . ?
C6 C5 H5A 109.9 . . ?
O1 C5 H5B 109.9 . . ?
C6 C5 H5B 109.9 . . ?
H5A C5 H5B 108.3 . . ?
O2 C6 C5 110.5(4) . . ?
O2 C6 H6A 109.5 . . ?
C5 C6 H6A 109.5 . . ?
O2 C6 H6B 109.5 . . ?
C5 C6 H6B 109.5 . . ?
H6A C6 H6B 108.1 . . ?
O2 C7 C8 108.8(4) . . ?
O2 C7 H7A 109.9 . . ?
C8 C7 H7A 109.9 . . ?
O2 C7 H7B 109.9 . . ?
C8 C7 H7B 109.9 . . ?
H7A C7 H7B 108.3 . . ?
N2 C8 C7 114.6(5) . . ?
N2 C8 H8A 108.6 . . ?
C7 C8 H8A 108.6 . . ?
N2 C8 H8B 108.6 . . ?
C7 C8 H8B 108.6 . . ?
H8A C8 H8B 107.6 . . ?
N1 C9 C10 113.7(4) . . ?
N1 C9 H9A 108.8 . . ?
C10 C9 H9A 108.8 . . ?
N1 C9 H9B 108.8 . . ?
C10 C9 H9B 108.8 . . ?
H9A C9 H9B 107.7 . . ?
O3 C10 C9 108.4(4) . . ?
O3 C10 H10A 110.0 . . ?
C9 C10 H10A 110.0 . . ?
O3 C10 H10B 110.0 . . ?
C9 C10 H10B 110.0 . . ?
H10A C10 H10B 108.4 . . ?
O3 C11 C12 109.0(4) . . ?
O3 C11 H11A 109.9 . . ?
C12 C11 H11A 109.9 . . ?
O3 C11 H11B 109.9 . . ?
C12 C11 H11B 109.9 . . ?
H11A C11 H11B 108.3 . . ?
O4 C12 C11 110.2(4) . . ?
O4 C12 H12A 109.6 . . ?
C11 C12 H12A 109.6 . . ?
O4 C12 H12B 109.6 . . ?
C11 C12 H12B 109.6 . . ?
H12A C12 H12B 108.1 . . ?
O4 C13 C14 110.0(4) . . ?
O4 C13 H13A 109.7 . . ?
C14 C13 H13A 109.7 . . ?
O4 C13 H13B 109.7 . . ?
C14 C13 H13B 109.7 . . ?
H13A C13 H13B 108.2 . . ?
N2 C14 C13 112.6(5) . . ?
N2 C14 H14A 109.1 . . ?
C13 C14 H14A 109.1 . . ?
N2 C14 H14B 109.1 . . ?
C13 C14 H14B 109.1 . . ?
H14A C14 H14B 107.8 . . ?
N1 C15 C16 114.0(4) . . ?
N1 C15 H15A 108.8 . . ?
C16 C15 H15A 108.8 . . ?
N1 C15 H15B 108.8 . . ?
C16 C15 H15B 108.8 . . ?
H15A C15 H15B 107.6 . . ?
O5 C16 C15 110.0(4) . . ?
O5 C16 H16A 109.7 . . ?
C15 C16 H16A 109.7 . . ?
O5 C16 H16B 109.7 . . ?
C15 C16 H16B 109.7 . . ?
H16A C16 H16B 108.2 . . ?
O5 C17 C18 110.0(5) . . ?
O5 C17 H17A 109.7 . . ?
C18 C17 H17A 109.7 . . ?
O5 C17 H17B 109.7 . . ?
C18 C17 H17B 109.7 . . ?
H17A C17 H17B 108.2 . . ?
O6 C18 C17 109.5(4) . . ?
O6 C18 H18A 109.8 . . ?
C17 C18 H18A 109.8 . . ?
O6 C18 H18B 109.8 . . ?
C17 C18 H18B 109.8 . . ?
H18A C18 H18B 108.2 . . ?
O6 C19 C20 109.6(4) . . ?
O6 C19 H19A 109.8 . . ?
C20 C19 H19A 109.8 . . ?
O6 C19 H19B 109.8 . . ?
C20 C19 H19B 109.8 . . ?
H19A C19 H19B 108.2 . . ?
N2 C20 C19 115.1(5) . . ?
N2 C20 H20A 108.5 . . ?
C19 C20 H20A 108.5 . . ?
N2 C20 H20B 108.5 . . ?
C19 C20 H20B 108.5 . . ?
H20A C20 H20B 107.5 . . ?
K1 N7 H7C 109.5 . . ?
K1 N7 H7D 109.5 . . ?
H7C N7 H7D 109.5 . . ?
K1 N7 H7E 109.5 . . ?
H7C N7 H7E 109.5 . . ?
H7D N7 H7E 109.5 . . ?
O10 K2 O11 115.88(11) . . ?
O10 K2 O12 94.13(11) . . ?
O11 K2 O12 59.85(10) . . ?
O10 K2 O9 60.80(10) . . ?
O11 K2 O9 93.39(10) . . ?
O12 K2 O9 132.26(10) . . ?
O10 K2 O7 137.31(11) . . ?
O11 K2 O7 100.24(11) . . ?
O12 K2 O7 124.66(11) . . ?
O9 K2 O7 96.83(10) . . ?
O10 K2 O8 98.13(10) . . ?
O11 K2 O8 141.68(11) . . ?
O12 K2 O8 102.71(10) . . ?
O9 K2 O8 119.61(10) . . ?
O7 K2 O8 59.70(9) . . ?
O10 K2 N4 61.31(10) . . ?
O11 K2 N4 119.83(11) . . ?
O12 K2 N4 60.56(11) . . ?
O9 K2 N4 121.31(11) . . ?
O7 K2 N4 119.65(10) . . ?
O8 K2 N4 60.98(10) . . ?
O10 K2 N3 119.62(10) . . ?
O11 K2 N3 60.11(11) . . ?
O12 K2 N3 119.22(11) . . ?
O9 K2 N3 59.58(10) . . ?
O7 K2 N3 59.61(10) . . ?
O8 K2 N3 118.41(10) . . ?
N4 K2 N3 179.05(11) . . ?
O10 K2 H8C 137.3 . . ?
O11 K2 H8C 64.3 . . ?
O12 K2 H8C 46.9 . . ?
O9 K2 H8C 155.2 . . ?
O7 K2 H8C 77.8 . . ?
O8 K2 H8C 78.9 . . ?
N4 K2 H8C 81.3 . . ?
N3 K2 H8C 97.9 . . ?
C21 N3 C27 110.6(4) . . ?
C21 N3 C33 108.9(4) . . ?
C27 N3 C33 110.9(4) . . ?
C21 N3 K2 108.7(3) . . ?
C27 N3 K2 109.0(3) . . ?
C33 N3 K2 108.7(3) . . ?
C32 N4 C38 110.8(4) . . ?
C32 N4 C26 109.2(4) . . ?
C38 N4 C26 109.5(4) . . ?
C32 N4 K2 108.6(3) . . ?
C38 N4 K2 108.9(3) . . ?
C26 N4 K2 109.8(3) . . ?
C23 O7 C22 110.3(4) . . ?
C23 O7 K2 114.6(3) . . ?
C22 O7 K2 118.1(3) . . ?
C24 O8 C25 109.6(4) . . ?
C24 O8 K2 114.8(3) . . ?
C25 O8 K2 112.8(3) . . ?
C29 O9 C28 111.0(3) . . ?
C29 O9 K2 112.8(3) . . ?
C28 O9 K2 118.5(3) . . ?
C30 O10 C31 109.8(4) . . ?
C30 O10 K2 116.7(3) . . ?
C31 O10 K2 115.7(3) . . ?
C34 O11 C35 110.7(4) . . ?
C34 O11 K2 115.8(3) . . ?
C35 O11 K2 117.9(3) . . ?
C37 O12 C36 111.0(4) . . ?
C37 O12 K2 117.6(3) . . ?
C36 O12 K2 112.4(3) . . ?
N3 C21 C22 114.0(4) . . ?
N3 C21 H21A 108.8 . . ?
C22 C21 H21A 108.8 . . ?
N3 C21 H21B 108.8 . . ?
C22 C21 H21B 108.8 . . ?
H21A C21 H21B 107.6 . . ?
O7 C22 C21 109.1(4) . . ?
O7 C22 H22A 109.9 . . ?
C21 C22 H22A 109.9 . . ?
O7 C22 H22B 109.9 . . ?
C21 C22 H22B 109.9 . . ?
H22A C22 H22B 108.3 . . ?
O7 C23 C24 110.1(4) . . ?
O7 C23 H23A 109.6 . . ?
C24 C23 H23A 109.6 . . ?
O7 C23 H23B 109.6 . . ?
C24 C23 H23B 109.6 . . ?
H23A C23 H23B 108.2 . . ?
O8 C24 C23 108.8(4) . . ?
O8 C24 H24A 109.9 . . ?
C23 C24 H24A 109.9 . . ?
O8 C24 H24B 109.9 . . ?
C23 C24 H24B 109.9 . . ?
H24A C24 H24B 108.3 . . ?
O8 C25 C26 109.5(4) . . ?
O8 C25 H25A 109.8 . . ?
C26 C25 H25A 109.8 . . ?
O8 C25 H25B 109.8 . . ?
C26 C25 H25B 109.8 . . ?
H25A C25 H25B 108.2 . . ?
N4 C26 C25 113.7(4) . . ?
N4 C26 H26A 108.8 . . ?
C25 C26 H26A 108.8 . . ?
N4 C26 H26B 108.8 . . ?
C25 C26 H26B 108.8 . . ?
H26A C26 H26B 107.7 . . ?
N3 C27 C28 113.2(4) . . ?
N3 C27 H27A 108.9 . . ?
C28 C27 H27A 108.9 . . ?
N3 C27 H27B 108.9 . . ?
C28 C27 H27B 108.9 . . ?
H27A C27 H27B 107.7 . . ?
O9 C28 C27 109.6(4) . . ?
O9 C28 H28A 109.7 . . ?
C27 C28 H28A 109.7 . . ?
O9 C28 H28B 109.7 . . ?
C27 C28 H28B 109.7 . . ?
H28A C28 H28B 108.2 . . ?
O9 C29 C30 111.2(4) . . ?
O9 C29 H29A 109.4 . . ?
C30 C29 H29A 109.4 . . ?
O9 C29 H29B 109.4 . . ?
C30 C29 H29B 109.4 . . ?
H29A C29 H29B 108.0 . . ?
O10 C30 C29 109.8(4) . . ?
O10 C30 H30A 109.7 . . ?
C29 C30 H30A 109.7 . . ?
O10 C30 H30B 109.7 . . ?
C29 C30 H30B 109.7 . . ?
H30A C30 H30B 108.2 . . ?
O10 C31 C32 108.6(4) . . ?
O10 C31 H31A 110.0 . . ?
C32 C31 H31A 110.0 . . ?
O10 C31 H31B 110.0 . . ?
C32 C31 H31B 110.0 . . ?
H31A C31 H31B 108.4 . . ?
N4 C32 C31 114.2(4) . . ?
N4 C32 H32A 108.7 . . ?
C31 C32 H32A 108.7 . . ?
N4 C32 H32B 108.7 . . ?
C31 C32 H32B 108.7 . . ?
H32A C32 H32B 107.6 . . ?
N3 C33 C34 113.6(4) . . ?
N3 C33 H33A 108.8 . . ?
C34 C33 H33A 108.8 . . ?
N3 C33 H33B 108.8 . . ?
C34 C33 H33B 108.8 . . ?
H33A C33 H33B 107.7 . . ?
O11 C34 C33 109.3(4) . . ?
O11 C34 H34A 109.8 . . ?
C33 C34 H34A 109.8 . . ?
O11 C34 H34B 109.8 . . ?
C33 C34 H34B 109.8 . . ?
H34A C34 H34B 108.3 . . ?
O11 C35 C36 108.8(5) . . ?
O11 C35 H35A 109.9 . . ?
C36 C35 H35A 109.9 . . ?
O11 C35 H35B 109.9 . . ?
C36 C35 H35B 109.9 . . ?
H35A C35 H35B 108.3 . . ?
O12 C36 C35 109.1(4) . . ?
O12 C36 H36A 109.9 . . ?
C35 C36 H36A 109.9 . . ?
O12 C36 H36B 109.9 . . ?
C35 C36 H36B 109.9 . . ?
H36A C36 H36B 108.3 . . ?
O12 C37 C38 109.8(4) . . ?
O12 C37 H37A 109.7 . . ?
C38 C37 H37A 109.7 . . ?
O12 C37 H37B 109.7 . . ?
C38 C37 H37B 109.7 . . ?
H37A C37 H37B 108.2 . . ?
N4 C38 C37 113.5(4) . . ?
N4 C38 H38A 108.9 . . ?
C37 C38 H38A 108.9 . . ?
N4 C38 H38B 108.9 . . ?
C37 C38 H38B 108.9 . . ?
H38A C38 H38B 107.7 . . ?
H8C N8 H8D 109.5 . . ?
H8C N8 H8E 109.5 . . ?
H8D N8 H8E 109.5 . . ?
O18 K3 O15 142.27(12) . . ?
O18 K3 O16 100.69(13) . . ?
O15 K3 O16 59.88(10) . . ?
O18 K3 O17 59.93(12) . . ?
O15 K3 O17 100.51(10) . . ?
O16 K3 O17 121.18(11) . . ?
O18 K3 O13 116.50(13) . . ?
O15 K3 O13 96.29(11) . . ?
O16 K3 O13 137.38(11) . . ?
O17 K3 O13 96.22(11) . . ?
O18 K3 O14 97.57(12) . . ?
O15 K3 O14 115.59(11) . . ?
O16 K3 O14 96.67(10) . . ?
O17 K3 O14 137.69(11) . . ?
O13 K3 O14 60.10(10) . . ?
O18 K3 N6 61.01(13) . . ?
O15 K3 N6 119.36(12) . . ?
O16 K3 N6 60.77(12) . . ?
O17 K3 N6 119.77(13) . . ?
O13 K3 N6 119.69(12) . . ?
O14 K3 N6 60.88(12) . . ?
O18 K3 N5 119.35(12) . . ?
O15 K3 N5 60.81(11) . . ?
O16 K3 N5 119.55(11) . . ?
O17 K3 N5 60.71(12) . . ?
O13 K3 N5 59.62(11) . . ?
O14 K3 N5 118.40(12) . . ?
N6 K3 N5 179.28(13) . . ?
C45 N5 C39 109.4(4) . . ?
C45 N5 C51 110.4(4) . . ?
C39 N5 C51 109.9(4) . . ?
C45 N5 K3 109.1(3) . . ?
C39 N5 K3 110.2(3) . . ?
C51 N5 K3 107.8(3) . . ?
C44 N6 C56 110.3(5) . . ?
C44 N6 C50 108.7(5) . . ?
C56 N6 C50 109.1(5) . . ?
C44 N6 K3 109.4(4) . . ?
C56 N6 K3 110.2(3) . . ?
C50 N6 K3 109.1(3) . . ?
C40 O13 C41 110.8(4) . . ?
C40 O13 K3 119.8(3) . . ?
C41 O13 K3 114.9(3) . . ?
C42 O14 C43 110.6(4) . . ?
C42 O14 K3 113.0(3) . . ?
C43 O14 K3 116.6(3) . . ?
C47 O15 C46 109.8(4) . . ?
C47 O15 K3 117.1(3) . . ?
C46 O15 K3 117.3(3) . . ?
C49 O16 C48 111.3(4) . . ?
C49 O16 K3 118.6(3) . . ?
C48 O16 K3 115.5(3) . . ?
C52 O17 C53 110.6(4) . . ?
C52 O17 K3 117.5(3) . . ?
C53 O17 K3 113.4(3) . . ?
C54 O18 C55 111.3(5) . . ?
C54 O18 K3 115.8(3) . . ?
C55 O18 K3 117.1(3) . . ?
N5 C39 C40 114.3(4) . . ?
N5 C39 H39A 108.7 . . ?
C40 C39 H39A 108.7 . . ?
N5 C39 H39B 108.7 . . ?
C40 C39 H39B 108.7 . . ?
H39A C39 H39B 107.6 . . ?
O13 C40 C39 108.9(5) . . ?
O13 C40 H40A 109.9 . . ?
C39 C40 H40A 109.9 . . ?
O13 C40 H40B 109.9 . . ?
C39 C40 H40B 109.9 . . ?
H40A C40 H40B 108.3 . . ?
O13 C41 C42 110.2(5) . . ?
O13 C41 H41A 109.6 . . ?
C42 C41 H41A 109.6 . . ?
O13 C41 H41B 109.6 . . ?
C42 C41 H41B 109.6 . . ?
H41A C41 H41B 108.1 . . ?
O14 C42 C41 110.0(5) . . ?
O14 C42 H42A 109.7 . . ?
C41 C42 H42A 109.7 . . ?
O14 C42 H42B 109.7 . . ?
C41 C42 H42B 109.7 . . ?
H42A C42 H42B 108.2 . . ?
O14 C43 C44 109.5(5) . . ?
O14 C43 H43A 109.8 . . ?
C44 C43 H43A 109.8 . . ?
O14 C43 H43B 109.8 . . ?
C44 C43 H43B 109.8 . . ?
H43A C43 H43B 108.2 . . ?
N6 C44 C43 113.5(5) . . ?
N6 C44 H44A 108.9 . . ?
C43 C44 H44A 108.9 . . ?
N6 C44 H44B 108.9 . . ?
C43 C44 H44B 108.9 . . ?
H44A C44 H44B 107.7 . . ?
N5 C45 C46 114.7(5) . . ?
N5 C45 H45A 108.6 . . ?
C46 C45 H45A 108.6 . . ?
N5 C45 H45B 108.6 . . ?
C46 C45 H45B 108.6 . . ?
H45A C45 H45B 107.6 . . ?
O15 C46 C45 109.5(4) . . ?
O15 C46 H46A 109.8 . . ?
C45 C46 H46A 109.8 . . ?
O15 C46 H46B 109.8 . . ?
C45 C46 H46B 109.8 . . ?
H46A C46 H46B 108.2 . . ?
O15 C47 C48 110.1(4) . . ?
O15 C47 H47A 109.6 . . ?
C48 C47 H47A 109.6 . . ?
O15 C47 H47B 109.6 . . ?
C48 C47 H47B 109.6 . . ?
H47A C47 H47B 108.2 . . ?
O16 C48 C47 110.9(4) . . ?
O16 C48 H48A 109.5 . . ?
C47 C48 H48A 109.5 . . ?
O16 C48 H48B 109.5 . . ?
C47 C48 H48B 109.5 . . ?
H48A C48 H48B 108.1 . . ?
O16 C49 C50 110.4(5) . . ?
O16 C49 H49A 109.6 . . ?
C50 C49 H49A 109.6 . . ?
O16 C49 H49B 109.6 . . ?
C50 C49 H49B 109.6 . . ?
H49A C49 H49B 108.1 . . ?
C49 C50 N6 114.3(5) . . ?
C49 C50 H50A 108.7 . . ?
N6 C50 H50A 108.7 . . ?
C49 C50 H50B 108.7 . . ?
N6 C50 H50B 108.7 . . ?
H50A C50 H50B 107.6 . . ?
N5 C51 C52 114.2(4) . . ?
N5 C51 H51A 108.7 . . ?
C52 C51 H51A 108.7 . . ?
N5 C51 H51B 108.7 . . ?
C52 C51 H51B 108.7 . . ?
H51A C51 H51B 107.6 . . ?
O17 C52 C51 109.0(4) . . ?
O17 C52 H52A 109.9 . . ?
C51 C52 H52A 109.9 . . ?
O17 C52 H52B 109.9 . . ?
C51 C52 H52B 109.9 . . ?
H52A C52 H52B 108.3 . . ?
O17 C53 C54 109.9(5) . . ?
O17 C53 H53A 109.7 . . ?
C54 C53 H53A 109.7 . . ?
O17 C53 H53B 109.7 . . ?
C54 C53 H53B 109.7 . . ?
H53A C53 H53B 108.2 . . ?
O18 C54 C53 109.7(5) . . ?
O18 C54 H54A 109.7 . . ?
C53 C54 H54A 109.7 . . ?
O18 C54 H54B 109.7 . . ?
C53 C54 H54B 109.7 . . ?
H54A C54 H54B 108.2 . . ?
O18 C55 C56 108.9(6) . . ?
O18 C55 H55A 109.9 . . ?
C56 C55 H55A 109.9 . . ?
O18 C55 H55B 109.9 . . ?
C56 C55 H55B 109.9 . . ?
H55A C55 H55B 108.3 . . ?
N6 C56 C55 114.0(5) . . ?
N6 C56 H56A 108.7 . . ?
C55 C56 H56A 108.7 . . ?
N6 C56 H56B 108.7 . . ?
C55 C56 H56B 108.7 . . ?
H56A C56 H56B 107.6 . . ?
H9C N9 H9D 109.5 . . ?
H9C N9 H9E 109.5 . . ?
H9D N9 H9E 109.5 . . ?
H10C N10 H10D 109.5 . . ?
H10C N10 H10E 109.5 . . ?
H10D N10 H10E 109.5 . . ?
H11C N11 H11D 109.5 . . ?
H11C N11 H11E 109.5 . . ?
H11D N11 H11E 109.5 . . ?
H12C N12 H12D 109.5 . . ?
H12C N12 H12E 109.5 . . ?
H12D N12 H12E 109.5 . . ?
H13C N13 H13D 109.5 . . ?
H13C N13 H13E 109.5 . . ?
H13D N13 H13E 109.5 . . ?
H14C N14 H14D 109.5 . . ?
H14C N14 H14E 109.5 . . ?
H14D N14 H14E 109.5 . . ?

loop_
_geom_bond_atom_site_label_1
_geom_bond_atom_site_label_2
_geom_bond_distance
_geom_bond_site_symmetry_2
_geom_bond_publ_flag
Ge1 Ge5 2.5590(7) . ?
Ge1 Ge6 2.5717(7) . ?
Ge1 Zn 2.6437(9) . ?
Ge1 Ge4 2.7493(8) . ?
Ge1 Ge2 2.7643(8) . ?
Ge2 Ge7 2.5478(7) . ?
Ge2 Ge6 2.5692(7) . ?
Ge2 Zn 2.6001(8) . ?
Ge2 Ge3 2.7962(8) . ?
Ge3 Ge8 2.5494(7) . ?
Ge3 Ge7 2.5591(7) . ?
Ge3 Zn 2.5921(9) . ?
Ge3 Ge4 2.7868(8) . ?
Ge4 Ge8 2.5590(8) . ?
Ge4 Ge5 2.5742(7) . ?
Ge4 Zn 2.6105(8) . ?
Ge5 Ge9 2.5813(8) . ?
Ge5 Ge6 2.8036(8) . ?
Ge5 Ge8 2.8465(8) . ?
Ge6 Ge9 2.6001(8) . ?
Ge6 Ge7 2.8131(8) . ?
Ge7 Ge9 2.5645(8) . ?
Ge7 Ge8 2.8612(8) . ?
Ge8 Ge9 2.5733(8) . ?
Zn C1 2.015(5) . ?
C1 C2 1.515(7) . ?
C1 H1A 0.9900 . ?
C1 H1B 0.9900 . ?
C2 H2A 0.9800 . ?
C2 H2B 0.9800 . ?
C2 H2C 0.9800 . ?
K1 O1 2.804(4) . ?
K1 O4 2.814(3) . ?
K1 O6 2.834(4) . ?
K1 O3 2.836(4) . ?
K1 O5 2.860(3) . ?
K1 O2 2.920(3) . ?
K1 N2 2.967(5) . ?
K1 N1 2.985(5) . ?
K1 N7 3.273(5) . ?
N1 C15 1.460(6) . ?
N1 C3 1.474(6) . ?
N1 C9 1.478(6) . ?
N2 C8 1.466(6) . ?
N2 C14 1.482(7) . ?
N2 C20 1.483(7) . ?
O1 C5 1.433(6) . ?
O1 C4 1.437(6) . ?
O2 C7 1.420(7) . ?
O2 C6 1.439(6) . ?
O3 C11 1.434(6) . ?
O3 C10 1.437(6) . ?
O4 C12 1.417(6) . ?
O4 C13 1.440(6) . ?
O5 C17 1.424(6) . ?
O5 C16 1.427(7) . ?
O6 C18 1.432(6) . ?
O6 C19 1.434(7) . ?
C3 C4 1.494(7) . ?
C3 H3A 0.9900 . ?
C3 H3B 0.9900 . ?
C4 H4A 0.9900 . ?
C4 H4B 0.9900 . ?
C5 C6 1.472(8) . ?
C5 H5A 0.9900 . ?
C5 H5B 0.9900 . ?
C6 H6A 0.9900 . ?
C6 H6B 0.9900 . ?
C7 C8 1.517(8) . ?
C7 H7A 0.9900 . ?
C7 H7B 0.9900 . ?
C8 H8A 0.9900 . ?
C8 H8B 0.9900 . ?
C9 C10 1.500(7) . ?
C9 H9A 0.9900 . ?
C9 H9B 0.9900 . ?
C10 H10A 0.9900 . ?
C10 H10B 0.9900 . ?
C11 C12 1.495(8) . ?
C11 H11A 0.9900 . ?
C11 H11B 0.9900 . ?
C12 H12A 0.9900 . ?
C12 H12B 0.9900 . ?
C13 C14 1.508(8) . ?
C13 H13A 0.9900 . ?
C13 H13B 0.9900 . ?
C14 H14A 0.9900 . ?
C14 H14B 0.9900 . ?
C15 C16 1.514(8) . ?
C15 H15A 0.9900 . ?
C15 H15B 0.9900 . ?
C16 H16A 0.9900 . ?
C16 H16B 0.9900 . ?
C17 C18 1.475(8) . ?
C17 H17A 0.9900 . ?
C17 H17B 0.9900 . ?
C18 H18A 0.9900 . ?
C18 H18B 0.9900 . ?
C19 C20 1.493(8) . ?
C19 H19A 0.9900 . ?
C19 H19B 0.9900 . ?
C20 H20A 0.9900 . ?
C20 H20B 0.9900 . ?
N7 H7C 0.9100 . ?
N7 H7D 0.9100 . ?
N7 H7E 0.9100 . ?
K2 O10 2.783(3) . ?
K2 O11 2.805(4) . ?
K2 O12 2.841(4) . ?
K2 O9 2.842(3) . ?
K2 O7 2.867(3) . ?
K2 O8 2.876(3) . ?
K2 N4 2.994(4) . ?
K2 N3 3.073(4) . ?
K2 H8C 3.0614 . ?
N3 C21 1.472(6) . ?
N3 C27 1.476(6) . ?
N3 C33 1.480(6) . ?
N4 C32 1.469(7) . ?
N4 C38 1.472(6) . ?
N4 C26 1.481(6) . ?
O7 C23 1.427(6) . ?
O7 C22 1.428(6) . ?
O8 C24 1.427(6) . ?
O8 C25 1.441(6) . ?
O9 C29 1.425(6) . ?
O9 C28 1.427(6) . ?
O10 C30 1.425(6) . ?
O10 C31 1.435(6) . ?
O11 C34 1.436(6) . ?
O11 C35 1.438(6) . ?
O12 C37 1.422(6) . ?
O12 C36 1.432(6) . ?
C21 C22 1.513(7) . ?
C21 H21A 0.9900 . ?
C21 H21B 0.9900 . ?
C22 H22A 0.9900 . ?
C22 H22B 0.9900 . ?
C23 C24 1.513(7) . ?
C23 H23A 0.9900 . ?
C23 H23B 0.9900 . ?
C24 H24A 0.9900 . ?
C24 H24B 0.9900 . ?
C25 C26 1.494(7) . ?
C25 H25A 0.9900 . ?
C25 H25B 0.9900 . ?
C26 H26A 0.9900 . ?
C26 H26B 0.9900 . ?
C27 C28 1.509(7) . ?
C27 H27A 0.9900 . ?
C27 H27B 0.9900 . ?
C28 H28A 0.9900 . ?
C28 H28B 0.9900 . ?
C29 C30 1.494(7) . ?
C29 H29A 0.9900 . ?
C29 H29B 0.9900 . ?
C30 H30A 0.9900 . ?
C30 H30B 0.9900 . ?
C31 C32 1.506(7) . ?
C31 H31A 0.9900 . ?
C31 H31B 0.9900 . ?
C32 H32A 0.9900 . ?
C32 H32B 0.9900 . ?
C33 C34 1.497(7) . ?
C33 H33A 0.9900 . ?
C33 H33B 0.9900 . ?
C34 H34A 0.9900 . ?
C34 H34B 0.9900 . ?
C35 C36 1.496(8) . ?
C35 H35A 0.9900 . ?
C35 H35B 0.9900 . ?
C36 H36A 0.9900 . ?
C36 H36B 0.9900 . ?
C37 C38 1.504(7) . ?
C37 H37A 0.9900 . ?
C37 H37B 0.9900 . ?
C38 H38A 0.9900 . ?
C38 H38B 0.9900 . ?
N8 H8C 0.9100 . ?
N8 H8D 0.9100 . ?
N8 H8E 0.9100 . ?
K3 O18 2.824(4) . ?
K3 O15 2.824(4) . ?
K3 O16 2.828(4) . ?
K3 O17 2.843(3) . ?
K3 O13 2.844(4) . ?
K3 O14 2.852(3) . ?
K3 N6 2.960(5) . ?
K3 N5 3.005(4) . ?
N5 C45 1.467(7) . ?
N5 C39 1.475(6) . ?
N5 C51 1.475(6) . ?
N6 C44 1.474(7) . ?
N6 C56 1.479(8) . ?
N6 C50 1.487(7) . ?
O13 C40 1.421(7) . ?
O13 C41 1.421(6) . ?
O14 C42 1.417(7) . ?
O14 C43 1.418(7) . ?
O15 C47 1.426(6) . ?
O15 C46 1.433(6) . ?
O16 C49 1.419(6) . ?
O16 C48 1.434(6) . ?
O17 C52 1.430(7) . ?
O17 C53 1.431(7) . ?
O18 C54 1.427(7) . ?
O18 C55 1.446(8) . ?
C39 C40 1.503(7) . ?
C39 H39A 0.9900 . ?
C39 H39B 0.9900 . ?
C40 H40A 0.9900 . ?
C40 H40B 0.9900 . ?
C41 C42 1.487(8) . ?
C41 H41A 0.9900 . ?
C41 H41B 0.9900 . ?
C42 H42A 0.9900 . ?
C42 H42B 0.9900 . ?
C43 C44 1.507(8) . ?
C43 H43A 0.9900 . ?
C43 H43B 0.9900 . ?
C44 H44A 0.9900 . ?
C44 H44B 0.9900 . ?
C45 C46 1.508(7) . ?
C45 H45A 0.9900 . ?
C45 H45B 0.9900 . ?
C46 H46A 0.9900 . ?
C46 H46B 0.9900 . ?
C47 C48 1.492(7) . ?
C47 H47A 0.9900 . ?
C47 H47B 0.9900 . ?
C48 H48A 0.9900 . ?
C48 H48B 0.9900 . ?
C49 C50 1.482(8) . ?
C49 H49A 0.9900 . ?
C49 H49B 0.9900 . ?
C50 H50A 0.9900 . ?
C50 H50B 0.9900 . ?
C51 C52 1.499(8) . ?
C51 H51A 0.9900 . ?
C51 H51B 0.9900 . ?
C52 H52A 0.9900 . ?
C52 H52B 0.9900 . ?
C53 C54 1.474(9) . ?
C53 H53A 0.9900 . ?
C53 H53B 0.9900 . ?
C54 H54A 0.9900 . ?
C54 H54B 0.9900 . ?
C55 C56 1.502(9) . ?
C55 H55A 0.9900 . ?
C55 H55B 0.9900 . ?
C56 H56A 0.9900 . ?
C56 H56B 0.9900 . ?
N9 H9C 0.9100 . ?
N9 H9D 0.9100 . ?
N9 H9E 0.9100 . ?
N10 H10C 0.9100 . ?
N10 H10D 0.9100 . ?
N10 H10E 0.9100 . ?
N11 H11C 0.9100 . ?
N11 H11D 0.9100 . ?
N11 H11E 0.9100 . ?
N12 H12C 0.9100 . ?
N12 H12D 0.9100 . ?
N12 H12E 0.9100 . ?
N13 H13C 0.9100 . ?
N13 H13D 0.9100 . ?
N13 H13E 0.9100 . ?
N14 H14C 0.9100 . ?
N14 H14D 0.9100 . ?
N14 H14E 0.9100 . ?
